data_2225653
loop_
_publ_author_name
'Khalid, Zunera'
'Siddiqui, Hamid Latif'
'Ahmad, Matloob'
'Aslam, Sana'
'Parvez, Masood'

_publ_section_title
;
 3-(3-Chlorobenzoyl)-4-hydroxy-2<i>H</i>-1,2-benzothiazine 1,1-dioxide
;
_journal_coeditor_code PK2231
_journal_issue 4
_journal_name_full 'Acta Crystallographica Section E'
_journal_page_first o885
_journal_paper_doi 10.1107/S1600536810009761
_journal_volume 66
_journal_year 2010
_chemical_formula_iupac 'C15 H10 Cl N O4 S'
_chemical_formula_moiety 'C15 H10 Cl N O4 S'
_chemical_formula_sum 'C15 H10 Cl N O4 S'
_chemical_formula_weight 335.75
_chemical_name_common
;
(3-Chlorophenyl)(4-hydroxy-1,1-dioxo-2<i>H</i>-1,2-benzothiazin-3-yl)methanone
;
_chemical_name_systematic
;
3-(3-Chlorobenzoyl)-4-hydroxy-2<i>H</i>-1,2-benzothiazine 1,1-dioxide
;
_space_group_IT_number 2
_symmetry_cell_setting triclinic
_symmetry_space_group_name_Hall '-P 1'
_symmetry_space_group_name_H-M 'P -1'
_atom_sites_solution_hydrogens difmap
_atom_sites_solution_primary direct
_atom_sites_solution_secondary difmap
_cell_angle_alpha 81.375(3)
_cell_angle_beta 84.463(3)
_cell_angle_gamma 85.608(3)
_cell_formula_units_Z 2
_cell_length_a 4.7151(3)
_cell_length_b 12.2879(8)
_cell_length_c 12.5809(6)
_cell_measurement_reflns_used 1649
_cell_measurement_temperature 295(2)
_cell_measurement_theta_max 27.5
_cell_measurement_theta_min 1.0
_cell_volume 715.88(7)
_computing_cell_refinement 'DENZO (Otwinowski & Minor, 1997)'
_computing_data_collection 'COLLECT (Hooft, 1998)'
_computing_data_reduction 'SCALEPACK (Otwinowski & Minor, 1997)'
_computing_molecular_graphics 'ORTEP-3 for Windows (Farrugia, 1997)'
_computing_publication_material 'SHELXL97 (Sheldrick, 2008)'
_computing_structure_refinement 'SHELXL97 (Sheldrick, 2008)'
_computing_structure_solution 'SHELXS97 (Sheldrick, 2008)'
_diffrn_ambient_temperature 295(2)
_diffrn_measured_fraction_theta_full 0.984
_diffrn_measured_fraction_theta_max 0.975
_diffrn_measurement_device_type 'Nonius KappaCCD'
_diffrn_measurement_method '\w and \f'
_diffrn_radiation_monochromator graphite
_diffrn_radiation_source 'fine-focus sealed tube'
_diffrn_radiation_type MoK\a
_diffrn_radiation_wavelength 0.71073
_diffrn_reflns_av_R_equivalents 0.0268
_diffrn_reflns_av_sigmaI/netI 0.0364
_diffrn_reflns_limit_h_max 6
_diffrn_reflns_limit_h_min -6
_diffrn_reflns_limit_k_max 15
_diffrn_reflns_limit_k_min -15
_diffrn_reflns_limit_l_max 16
_diffrn_reflns_limit_l_min -16
_diffrn_reflns_number 4352
_diffrn_reflns_theta_full 25.00
_diffrn_reflns_theta_max 27.51
_diffrn_reflns_theta_min 1.64
_diffrn_standards_number 0
_exptl_absorpt_coefficient_mu 0.430
_exptl_absorpt_correction_T_max 0.9583
_exptl_absorpt_correction_T_min 0.9423
_exptl_absorpt_correction_type multi-scan
_exptl_absorpt_process_details '(SORTAV; Blessing, 1997)'
_exptl_crystal_colour yellow
_exptl_crystal_density_diffrn 1.558
_exptl_crystal_density_method 'not measured'
_exptl_crystal_description block
_exptl_crystal_F_000 344
_exptl_crystal_size_max 0.14
_exptl_crystal_size_mid 0.12
_exptl_crystal_size_min 0.10
_refine_diff_density_max 0.453
_refine_diff_density_min -0.358
_refine_ls_extinction_method none
_refine_ls_goodness_of_fit_ref 1.094
_refine_ls_hydrogen_treatment constr
_refine_ls_matrix_type full
_refine_ls_number_parameters 200
_refine_ls_number_reflns 3202
_refine_ls_number_restraints 0
_refine_ls_restrained_S_all 1.094
_refine_ls_R_factor_all 0.0608
_refine_ls_R_factor_gt 0.0510
_refine_ls_shift/su_max 0.000
_refine_ls_shift/su_mean 0.000
_refine_ls_structure_factor_coef Fsqd
_refine_ls_weighting_details 'calc w=1/[\s^2^(Fo^2^)+(0.0250P)^2^+0.7450P] where P=(Fo^2^+2Fc^2^)/3'
_refine_ls_weighting_scheme calc
_refine_ls_wR_factor_gt 0.1115
_refine_ls_wR_factor_ref 0.1210
_reflns_number_gt 2783
_reflns_number_total 3202
_reflns_threshold_expression I>2\s(I)
_cod_data_source_file pk2231.cif
_cod_data_source_block I
_cod_depositor_comments
;
The following automatic conversions were performed:
'_symmetry_cell_setting' value 'Triclinic' changed to 'triclinic'
according to '/home/saulius/struct/CIF-dictionaries/cif_core.dic'
dictionary named 'cif_core.dic' version 2.4.1 from 2010-06-29.

Automatic conversion script
Id: cif_fix_enum 1527 2010-12-29 10:47:43Z saulius 
;
_cod_database_code 2225653
_cod_database_fobs_code 2225653

loop_
_symmetry_equiv_pos_as_xyz
'x, y, z'
'-x, -y, -z'

loop_
_atom_site_type_symbol
_atom_site_label
_atom_site_fract_x
_atom_site_fract_y
_atom_site_fract_z
_atom_site_U_iso_or_equiv
_atom_site_adp_type
_atom_site_calc_flag
_atom_site_refinement_flags
_atom_site_occupancy
_atom_site_disorder_assembly
_atom_site_disorder_group
Cl Cl1 1.12832(17) -0.15369(6) 0.14547(7) 0.0618(2) Uani d . 1 . .
S S1 -0.00971(13) 0.31098(5) 0.38523(5) 0.03988(17) Uani d . 1 . .
O O1 0.1096(5) 0.34309(18) 0.47468(16) 0.0601(6) Uani d . 1 . .
O O2 -0.2260(4) 0.23281(16) 0.40650(15) 0.0511(5) Uani d . 1 . .
O O3 -0.0663(5) 0.30935(17) 0.04835(15) 0.0604(6) Uani d . 1 . .
H H3O 0.0372 0.2596 0.0257 0.073 Uiso calc R 1 . .
O O4 0.3079(4) 0.15059(17) 0.05644(14) 0.0553(5) Uani d . 1 . .
N N1 0.2456(4) 0.26558(18) 0.30655(17) 0.0441(5) Uani d . 1 . .
H H1N 0.4144 0.2519 0.3277 0.053 Uiso calc R 1 . .
C C1 -0.1507(5) 0.4240(2) 0.3008(2) 0.0415(5) Uani d . 1 . .
C C2 -0.2846(7) 0.5148(2) 0.3434(3) 0.0563(7) Uani d . 1 . .
H H2 -0.2815 0.5204 0.4162 0.068 Uiso calc R 1 . .
C C3 -0.4223(8) 0.5961(3) 0.2754(3) 0.0715(10) Uani d . 1 . .
H H3 -0.5125 0.6575 0.3025 0.086 Uiso calc R 1 . .
C C4 -0.4271(9) 0.5873(3) 0.1678(3) 0.0748(10) Uani d . 1 . .
H H4 -0.5241 0.6421 0.1233 0.090 Uiso calc R 1 . .
C C5 -0.2904(7) 0.4985(3) 0.1253(3) 0.0623(8) Uani d . 1 . .
H H5 -0.2926 0.4943 0.0522 0.075 Uiso calc R 1 . .
C C6 -0.1488(5) 0.4148(2) 0.1915(2) 0.0425(5) Uani d . 1 . .
C C7 -0.0006(5) 0.3206(2) 0.1462(2) 0.0415(5) Uani d . 1 . .
C C8 0.1900(5) 0.2482(2) 0.20148(19) 0.0386(5) Uani d . 1 . .
C C9 0.3263(5) 0.1547(2) 0.1542(2) 0.0407(5) Uani d . 1 . .
C C10 0.4876(5) 0.0619(2) 0.21729(19) 0.0394(5) Uani d . 1 . .
C C11 0.7101(5) 0.0062(2) 0.1617(2) 0.0413(5) Uani d . 1 . .
H H11 0.7634 0.0309 0.0895 0.050 Uiso calc R 1 . .
C C12 0.8495(5) -0.0854(2) 0.2149(2) 0.0435(6) Uani d . 1 . .
C C13 0.7712(7) -0.1251(2) 0.3214(2) 0.0553(7) Uani d . 1 . .
H H13 0.8680 -0.1870 0.3562 0.066 Uiso calc R 1 . .
C C14 0.5477(7) -0.0714(2) 0.3752(2) 0.0589(8) Uani d . 1 . .
H H14 0.4910 -0.0984 0.4465 0.071 Uiso calc R 1 . .
C C15 0.4057(6) 0.0222(2) 0.3248(2) 0.0494(6) Uani d . 1 . .
H H15 0.2568 0.0583 0.3623 0.059 Uiso calc R 1 . .

loop_
_atom_site_aniso_label
_atom_site_aniso_U_11
_atom_site_aniso_U_22
_atom_site_aniso_U_33
_atom_site_aniso_U_12
_atom_site_aniso_U_13
_atom_site_aniso_U_23
Cl1 0.0599(4) 0.0588(4) 0.0699(5) 0.0225(3) -0.0186(4) -0.0246(4)
S1 0.0367(3) 0.0471(3) 0.0379(3) 0.0050(2) -0.0090(2) -0.0131(2)
O1 0.0647(13) 0.0721(14) 0.0503(11) 0.0158(10) -0.0234(10) -0.0297(10)
O2 0.0417(10) 0.0556(11) 0.0526(11) -0.0028(8) -0.0053(8) 0.0035(9)
O3 0.0839(15) 0.0576(13) 0.0399(10) 0.0222(11) -0.0180(10) -0.0126(9)
O4 0.0659(13) 0.0607(12) 0.0395(10) 0.0191(10) -0.0104(9) -0.0160(8)
N1 0.0318(10) 0.0567(13) 0.0484(12) 0.0085(9) -0.0125(9) -0.0226(10)
C1 0.0394(13) 0.0387(12) 0.0480(14) 0.0002(10) -0.0061(10) -0.0116(10)
C2 0.0612(18) 0.0490(16) 0.0619(17) 0.0089(13) -0.0079(14) -0.0232(13)
C3 0.084(2) 0.0411(16) 0.089(3) 0.0195(15) -0.0117(19) -0.0194(15)
C4 0.095(3) 0.0494(18) 0.075(2) 0.0278(17) -0.0176(19) -0.0025(15)
C5 0.078(2) 0.0501(17) 0.0551(17) 0.0170(15) -0.0116(15) -0.0028(13)
C6 0.0442(13) 0.0365(12) 0.0466(14) 0.0033(10) -0.0058(11) -0.0067(10)
C7 0.0455(13) 0.0409(13) 0.0389(12) 0.0028(10) -0.0068(10) -0.0092(10)
C8 0.0358(12) 0.0424(13) 0.0390(12) 0.0015(10) -0.0045(9) -0.0118(10)
C9 0.0389(12) 0.0435(13) 0.0409(13) 0.0001(10) -0.0036(10) -0.0109(10)
C10 0.0428(13) 0.0381(12) 0.0385(12) -0.0001(10) -0.0051(10) -0.0094(9)
C11 0.0445(13) 0.0420(13) 0.0387(12) 0.0008(10) -0.0066(10) -0.0099(10)
C12 0.0437(13) 0.0426(13) 0.0476(14) 0.0028(10) -0.0130(11) -0.0140(11)
C13 0.073(2) 0.0411(14) 0.0527(16) 0.0030(13) -0.0202(14) -0.0049(12)
C14 0.082(2) 0.0514(16) 0.0420(15) -0.0081(15) -0.0055(14) -0.0009(12)
C15 0.0567(16) 0.0492(15) 0.0428(14) -0.0057(12) 0.0035(12) -0.0122(11)

loop_
_atom_type_symbol
_atom_type_description
_atom_type_scat_dispersion_real
_atom_type_scat_dispersion_imag
_atom_type_scat_source
C C 0.0033 0.0016 'International Tables Vol C Tables 4.2.6.8 and 6.1.1.4'
H H 0.0000 0.0000 'International Tables Vol C Tables 4.2.6.8 and 6.1.1.4'
N N 0.0061 0.0033 'International Tables Vol C Tables 4.2.6.8 and 6.1.1.4'
O O 0.0106 0.0060 'International Tables Vol C Tables 4.2.6.8 and 6.1.1.4'
S S 0.1246 0.1234 'International Tables Vol C Tables 4.2.6.8 and 6.1.1.4'
Cl Cl 0.1484 0.1585 'International Tables Vol C Tables 4.2.6.8 and 6.1.1.4'

loop_
_geom_angle_atom_site_label_1
_geom_angle_atom_site_label_2
_geom_angle_atom_site_label_3
_geom_angle_site_symmetry_1
_geom_angle_site_symmetry_3
_geom_angle
_geom_angle_publ_flag
O1 S1 O2 . . 118.25(13) ?
O1 S1 N1 . . 108.39(12) ?
O2 S1 N1 . . 109.12(12) ?
O1 S1 C1 . . 112.18(12) ?
O2 S1 C1 . . 106.33(11) ?
N1 S1 C1 . . 101.20(12) ?
C7 O3 H3O . . 109.5 ?
C8 N1 S1 . . 119.34(16) ?
C8 N1 H1N . . 120.3 ?
S1 N1 H1N . . 120.3 ?
C2 C1 C6 . . 121.6(2) ?
C2 C1 S1 . . 120.7(2) ?
C6 C1 S1 . . 117.43(18) ?
C3 C2 C1 . . 118.6(3) ?
C3 C2 H2 . . 120.7 ?
C1 C2 H2 . . 120.7 ?
C4 C3 C2 . . 120.6(3) ?
C4 C3 H3 . . 119.7 ?
C2 C3 H3 . . 119.7 ?
C5 C4 C3 . . 120.9(3) ?
C5 C4 H4 . . 119.6 ?
C3 C4 H4 . . 119.6 ?
C4 C5 C6 . . 120.2(3) ?
C4 C5 H5 . . 119.9 ?
C6 C5 H5 . . 119.9 ?
C5 C6 C1 . . 118.2(2) ?
C5 C6 C7 . . 120.3(2) ?
C1 C6 C7 . . 121.5(2) ?
O3 C7 C8 . . 122.4(2) ?
O3 C7 C6 . . 115.1(2) ?
C8 C7 C6 . . 122.6(2) ?
C7 C8 N1 . . 118.7(2) ?
C7 C8 C9 . . 120.5(2) ?
N1 C8 C9 . . 120.8(2) ?
O4 C9 C8 . . 119.2(2) ?
O4 C9 C10 . . 117.9(2) ?
C8 C9 C10 . . 122.9(2) ?
C15 C10 C11 . . 119.6(2) ?
C15 C10 C9 . . 122.6(2) ?
C11 C10 C9 . . 117.4(2) ?
C12 C11 C10 . . 119.3(2) ?
C12 C11 H11 . . 120.4 ?
C10 C11 H11 . . 120.4 ?
C11 C12 C13 . . 121.6(2) ?
C11 C12 Cl1 . . 119.0(2) ?
C13 C12 Cl1 . . 119.3(2) ?
C14 C13 C12 . . 118.9(3) ?
C14 C13 H13 . . 120.5 ?
C12 C13 H13 . . 120.5 ?
C13 C14 C15 . . 121.0(3) ?
C13 C14 H14 . . 119.5 ?
C15 C14 H14 . . 119.5 ?
C14 C15 C10 . . 119.6(3) ?
C14 C15 H15 . . 120.2 ?
C10 C15 H15 . . 120.2 ?

loop_
_geom_bond_atom_site_label_1
_geom_bond_atom_site_label_2
_geom_bond_site_symmetry_2
_geom_bond_distance
_geom_bond_publ_flag
Cl1 C12 . 1.739(3) ?
S1 O1 . 1.4240(18) ?
S1 O2 . 1.434(2) ?
S1 N1 . 1.604(2) ?
S1 C1 . 1.747(3) ?
O3 C7 . 1.327(3) ?
O3 H3O . 0.8200 ?
O4 C9 . 1.250(3) ?
N1 C8 . 1.422(3) ?
N1 H1N . 0.8600 ?
C1 C2 . 1.391(4) ?
C1 C6 . 1.396(3) ?
C2 C3 . 1.380(4) ?
C2 H2 . 0.9300 ?
C3 C4 . 1.377(5) ?
C3 H3 . 0.9300 ?
C4 C5 . 1.376(4) ?
C4 H4 . 0.9300 ?
C5 C6 . 1.394(4) ?
C5 H5 . 0.9300 ?
C6 C7 . 1.467(3) ?
C7 C8 . 1.377(3) ?
C8 C9 . 1.451(3) ?
C9 C10 . 1.491(3) ?
C10 C15 . 1.395(4) ?
C10 C11 . 1.396(3) ?
C11 C12 . 1.376(3) ?
C11 H11 . 0.9300 ?
C12 C13 . 1.380(4) ?
C13 C14 . 1.376(4) ?
C13 H13 . 0.9300 ?
C14 C15 . 1.385(4) ?
C14 H14 . 0.9300 ?
C15 H15 . 0.9300 ?

loop_
_geom_hbond_atom_site_label_D
_geom_hbond_atom_site_label_H
_geom_hbond_atom_site_label_A
_geom_hbond_site_symmetry_A
_geom_hbond_distance_DH
_geom_hbond_distance_HA
_geom_hbond_distance_DA
_geom_hbond_angle_DHA
N1 H1N O2 1_655 0.86 2.03 2.872(3) 167.6
O3 H3O O4 . 0.82 1.80 2.525(3) 146.0
C2 H2 O1 2_566 0.93 2.54 3.279(3) 136.3
C14 H14 O2 2_556 0.93 2.58 3.435(3) 152.9
C15 H15 N1 . 0.93 2.54 3.009(4) 111.8

loop_
_geom_torsion_atom_site_label_1
_geom_torsion_atom_site_label_2
_geom_torsion_atom_site_label_3
_geom_torsion_atom_site_label_4
_geom_torsion_site_symmetry_1
_geom_torsion_site_symmetry_2
_geom_torsion_site_symmetry_3
_geom_torsion_site_symmetry_4
_geom_torsion
_geom_torsion_publ_flag
O1 S1 N1 C8 . . . . -167.9(2) ?
O2 S1 N1 C8 . . . . 62.0(2) ?
C1 S1 N1 C8 . . . . -49.8(2) ?
O1 S1 C1 C2 . . . . -35.9(3) ?
O2 S1 C1 C2 . . . . 94.9(2) ?
N1 S1 C1 C2 . . . . -151.2(2) ?
O1 S1 C1 C6 . . . . 150.4(2) ?
O2 S1 C1 C6 . . . . -78.9(2) ?
N1 S1 C1 C6 . . . . 35.0(2) ?
C6 C1 C2 C3 . . . . 1.1(5) ?
S1 C1 C2 C3 . . . . -172.4(3) ?
C1 C2 C3 C4 . . . . 0.2(5) ?
C2 C3 C4 C5 . . . . -1.3(6) ?
C3 C4 C5 C6 . . . . 1.2(6) ?
C4 C5 C6 C1 . . . . 0.1(5) ?
C4 C5 C6 C7 . . . . -179.4(3) ?
C2 C1 C6 C5 . . . . -1.2(4) ?
S1 C1 C6 C5 . . . . 172.5(2) ?
C2 C1 C6 C7 . . . . 178.3(3) ?
S1 C1 C6 C7 . . . . -8.0(3) ?
C5 C6 C7 O3 . . . . -14.6(4) ?
C1 C6 C7 O3 . . . . 165.9(2) ?
C5 C6 C7 C8 . . . . 166.2(3) ?
C1 C6 C7 C8 . . . . -13.3(4) ?
O3 C7 C8 N1 . . . . -179.3(2) ?
C6 C7 C8 N1 . . . . -0.1(4) ?
O3 C7 C8 C9 . . . . -0.6(4) ?
C6 C7 C8 C9 . . . . 178.6(2) ?
S1 N1 C8 C7 . . . . 36.5(3) ?
S1 N1 C8 C9 . . . . -142.2(2) ?
C7 C8 C9 O4 . . . . 12.1(4) ?
N1 C8 C9 O4 . . . . -169.2(2) ?
C7 C8 C9 C10 . . . . -167.5(2) ?
N1 C8 C9 C10 . . . . 11.2(4) ?
O4 C9 C10 C15 . . . . -143.7(3) ?
C8 C9 C10 C15 . . . . 35.9(4) ?
O4 C9 C10 C11 . . . . 29.3(3) ?
C8 C9 C10 C11 . . . . -151.1(2) ?
C15 C10 C11 C12 . . . . -1.6(4) ?
C9 C10 C11 C12 . . . . -174.8(2) ?
C10 C11 C12 C13 . . . . 1.3(4) ?
C10 C11 C12 Cl1 . . . . -179.47(18) ?
C11 C12 C13 C14 . . . . 0.2(4) ?
Cl1 C12 C13 C14 . . . . -179.1(2) ?
C12 C13 C14 C15 . . . . -1.3(5) ?
C13 C14 C15 C10 . . . . 0.9(4) ?
C11 C10 C15 C14 . . . . 0.5(4) ?
C9 C10 C15 C14 . . . . 173.4(3) ?

loop_
_cod_related_entry_id
_cod_related_entry_database
_cod_related_entry_code
1 ChemSpider 24744702
